data_4038942
loop_
_publ_author_name
'Supranovich, Vyacheslav I.'
'Dmitriev, Igor A.'
'Dilman, Alexander D.'

_publ_section_title
;
 Synthesis of tetrafluorinated piperidines from nitrones via a
 visible-light-promoted annelation reaction
;
_journal_name_full 'Beilstein Journal of Organic Chemistry'
_journal_page_first 3104
_journal_page_last 3108
_journal_paper_doi 10.3762/bjoc.16.260
_journal_volume 16
_journal_year 2020
_chemical_formula_moiety 'C14 H15 F4 N O2'
_chemical_formula_sum 'C14 H15 F4 N O2'
_chemical_formula_weight 305.27
_space_group_crystal_system monoclinic
_space_group_IT_number 14
_space_group_name_Hall '-P 2ybc'
_space_group_name_H-M_alt 'P 1 21/c 1'
_atom_sites_solution_hydrogens geom
_atom_sites_solution_primary direct
_atom_sites_solution_secondary difmap
_audit_creation_method SHELXL-2018/3
_cell_angle_alpha 90
_cell_angle_beta 90.2570(10)
_cell_angle_gamma 90
_cell_formula_units_Z 4
_cell_length_a 13.4130(3)
_cell_length_b 7.3746(2)
_cell_length_c 13.8840(3)
_cell_measurement_reflns_used 9235
_cell_measurement_temperature 100(2)
_cell_measurement_theta_max 36.75
_cell_measurement_theta_min 2.93
_cell_volume 1373.33(6)
_computing_cell_refinement 'SAINT (Bruker, 2019)'
_computing_data_collection '<i>APEX3</i> (Bruker, 2019)'
_computing_data_reduction 'SAINT (Bruker, 2019)'
_computing_molecular_graphics
;
SHELXTL (Sheldrick, Acta Cryst., 2008, A64, 112-122)
;
_computing_publication_material
;
SHELXTL (Sheldrick, Acta Cryst., 2008, A64, 112-122)
;
_computing_structure_refinement
;
SHELXL-2018 (Sheldrick, Acta Cryst., 2015, C71, 3-8)
;
_computing_structure_solution
;
SHELXT, SHELXS-2013 (Sheldrick, Acta Cryst., 2015, A71, 3-8)
;
_diffrn_ambient_temperature 100(2)
_diffrn_detector_area_resol_mean 7.31
_diffrn_measured_fraction_theta_full 0.998
_diffrn_measured_fraction_theta_max 0.998
_diffrn_measurement_device_type 'Bruker AXS D8 QUEST, Photon III detector'
_diffrn_measurement_method '\f and \w shutterless scans'
_diffrn_radiation_monochromator graphite
_diffrn_radiation_type MoK\a
_diffrn_radiation_wavelength 0.71073
_diffrn_reflns_av_R_equivalents 0.0350
_diffrn_reflns_av_unetI/netI 0.0237
_diffrn_reflns_Laue_measured_fraction_full 0.998
_diffrn_reflns_Laue_measured_fraction_max 0.998
_diffrn_reflns_limit_h_max 22
_diffrn_reflns_limit_h_min -22
_diffrn_reflns_limit_k_max 12
_diffrn_reflns_limit_k_min -12
_diffrn_reflns_limit_l_max 23
_diffrn_reflns_limit_l_min -23
_diffrn_reflns_number 52704
_diffrn_reflns_point_group_measured_fraction_full 0.998
_diffrn_reflns_point_group_measured_fraction_max 0.998
_diffrn_reflns_theta_full 25.242
_diffrn_reflns_theta_max 37.060
_diffrn_reflns_theta_min 2.934
_diffrn_source 'fine-focus sealed X-Ray tube'
_exptl_absorpt_coefficient_mu 0.134
_exptl_absorpt_correction_T_max 0.7473
_exptl_absorpt_correction_T_min 0.6996
_exptl_absorpt_correction_type multi-scan
_exptl_absorpt_process_details
;
 SADABS 2016/2 (Krause et al., J. Appl. Cryst. 2015, 48, 3-10).
;
_exptl_crystal_colour colourless
_exptl_crystal_density_diffrn 1.476
_exptl_crystal_density_method 'not measured'
_exptl_crystal_description block
_exptl_crystal_F_000 632
_exptl_crystal_size_max 0.59
_exptl_crystal_size_mid 0.56
_exptl_crystal_size_min 0.15
_refine_diff_density_max 0.530
_refine_diff_density_min -0.285
_refine_diff_density_rms 0.054
_refine_ls_extinction_method none
_refine_ls_goodness_of_fit_ref 1.046
_refine_ls_hydrogen_treatment constr
_refine_ls_matrix_type full
_refine_ls_number_parameters 192
_refine_ls_number_reflns 7002
_refine_ls_number_restraints 0
_refine_ls_restrained_S_all 1.046
_refine_ls_R_factor_all 0.0606
_refine_ls_R_factor_gt 0.0406
_refine_ls_shift/su_max 0.001
_refine_ls_shift/su_mean 0.000
_refine_ls_structure_factor_coef Fsqd
_refine_ls_weighting_details 'w=1/[\s^2^(Fo^2^)+(0.0576P)^2^+0.2896P] where P=(Fo^2^+2Fc^2^)/3'
_refine_ls_weighting_scheme calc
_refine_ls_wR_factor_gt 0.1097
_refine_ls_wR_factor_ref 0.1205
_reflns_Friedel_coverage 0.000
_reflns_number_gt 5318
_reflns_number_total 7002
_reflns_threshold_expression 'I > 2\s(I)'
_cod_data_source_file 1860-5397-16-260-S3.cif
_cod_data_source_block ID184
_cod_original_sg_symbol_H-M 'P 21/c'
_cod_database_code 4038942
_shelx_shelxl_version_number 2018/3
_shelx_space_group_comment
;
The symmetry employed for this shelxl refinement is uniquely defined
by the following loop, which should always be used as a source of
symmetry information in preference to the above space-group names.
They are only intended as comments.
;
_shelx_estimated_absorpt_t_min 0.925
_shelx_estimated_absorpt_t_max 0.980

loop_
_space_group_symop_operation_xyz
'x, y, z'
'-x, y+1/2, -z+1/2'
'-x, -y, -z'
'x, -y-1/2, z-1/2'

loop_
_atom_site_label
_atom_site_type_symbol
_atom_site_fract_x
_atom_site_fract_y
_atom_site_fract_z
_atom_site_U_iso_or_equiv
_atom_site_adp_type
_atom_site_occupancy
_atom_site_site_symmetry_order
_atom_site_calc_flag
_atom_site_refinement_flags_posn
_atom_site_refinement_flags_adp
_atom_site_refinement_flags_occupancy
_atom_site_disorder_assembly
_atom_site_disorder_group
F1 F 0.71517(4) 0.29588(8) 0.41169(4) 0.02642(12) Uani 1 1 d . . . . .
F2 F 0.85084(4) 0.29908(7) 0.49906(4) 0.02230(10) Uani 1 1 d . . . . .
F3 F 0.80913(4) 0.44555(10) 0.26332(4) 0.03303(14) Uani 1 1 d . . . . .
F4 F 0.89163(4) 0.21219(8) 0.31862(5) 0.03264(14) Uani 1 1 d . . . . .
O1 O 0.58088(5) 0.56919(10) 0.89007(4) 0.02662(14) Uani 1 1 d . . . . .
O2 O 0.44306(4) 0.59289(9) 0.79854(4) 0.02088(11) Uani 1 1 d . . . . .
N1 N 0.86875(5) 0.68457(9) 0.47461(5) 0.01760(12) Uani 1 1 d . . . . .
C1 C 0.77483(5) 0.58336(10) 0.46149(5) 0.01567(12) Uani 1 1 d . . . . .
H1 H 0.734802 0.643719 0.409698 0.019 Uiso 1 1 calc R U . . .
C2 C 0.80027(5) 0.39063(10) 0.42872(5) 0.01768(13) Uani 1 1 d . . . . .
C3 C 0.86602(6) 0.38712(12) 0.33899(6) 0.02183(15) Uani 1 1 d . . . . .
C4 C 0.95631(6) 0.50439(12) 0.35150(6) 0.02165(14) Uani 1 1 d . . . . .
H4A H 0.992765 0.512748 0.289820 0.026 Uiso 1 1 calc R U . . .
H4B H 1.001477 0.450140 0.400179 0.026 Uiso 1 1 calc R U . . .
C5 C 0.92468(6) 0.69322(12) 0.38393(6) 0.02187(15) Uani 1 1 d . . . . .
H5A H 0.984556 0.769970 0.392976 0.026 Uiso 1 1 calc R U . . .
H5B H 0.882566 0.749590 0.333426 0.026 Uiso 1 1 calc R U . . .
C6 C 0.84839(7) 0.86958(11) 0.50840(7) 0.02622(17) Uani 1 1 d . . . . .
H6A H 0.911066 0.937439 0.512740 0.039 Uiso 1 1 calc R U . . .
H6B H 0.817213 0.864517 0.572041 0.039 Uiso 1 1 calc R U . . .
H6C H 0.803301 0.930217 0.462950 0.039 Uiso 1 1 calc R U . . .
C7 C 0.71311(5) 0.57761(10) 0.55262(5) 0.01502(12) Uani 1 1 d . . . . .
C8 C 0.75654(5) 0.53507(11) 0.64150(5) 0.01871(13) Uani 1 1 d . . . . .
H8 H 0.825607 0.507185 0.645115 0.022 Uiso 1 1 calc R U . . .
C9 C 0.69933(6) 0.53337(11) 0.72438(5) 0.01870(13) Uani 1 1 d . . . . .
H9 H 0.729381 0.505190 0.784631 0.022 Uiso 1 1 calc R U . . .
C10 C 0.59760(5) 0.57298(10) 0.71952(5) 0.01554(12) Uani 1 1 d . . . . .
C11 C 0.55333(5) 0.61277(10) 0.63119(5) 0.01672(12) Uani 1 1 d . . . . .
H11 H 0.483995 0.638294 0.627512 0.020 Uiso 1 1 calc R U . . .
C12 C 0.61137(5) 0.61496(10) 0.54808(5) 0.01649(12) Uani 1 1 d . . . . .
H12 H 0.581208 0.642205 0.487754 0.020 Uiso 1 1 calc R U . . .
C13 C 0.54130(6) 0.57696(10) 0.81172(5) 0.01702(12) Uani 1 1 d . . . . .
C14 C 0.38539(6) 0.60717(12) 0.88622(6) 0.02205(15) Uani 1 1 d . . . . .
H14A H 0.314244 0.612095 0.870059 0.033 Uiso 1 1 calc R U . . .
H14B H 0.404473 0.717734 0.920843 0.033 Uiso 1 1 calc R U . . .
H14C H 0.398453 0.501322 0.927044 0.033 Uiso 1 1 calc R U . . .

loop_
_atom_site_aniso_label
_atom_site_aniso_U_11
_atom_site_aniso_U_22
_atom_site_aniso_U_33
_atom_site_aniso_U_23
_atom_site_aniso_U_13
_atom_site_aniso_U_12
F1 0.0195(2) 0.0281(3) 0.0317(3) -0.0110(2) 0.00571(19) -0.01002(19)
F2 0.0253(2) 0.0168(2) 0.0248(2) 0.00224(17) 0.00370(18) 0.00275(17)
F3 0.0242(3) 0.0565(4) 0.0184(2) -0.0036(2) -0.00203(19) -0.0040(3)
F4 0.0292(3) 0.0312(3) 0.0375(3) -0.0163(2) 0.0112(2) -0.0020(2)
O1 0.0227(3) 0.0414(4) 0.0157(2) -0.0039(2) -0.0008(2) 0.0039(3)
O2 0.0158(2) 0.0293(3) 0.0176(2) 0.0005(2) 0.00289(18) 0.0012(2)
N1 0.0155(2) 0.0159(3) 0.0215(3) 0.0006(2) 0.0027(2) -0.0029(2)
C1 0.0138(3) 0.0166(3) 0.0166(3) 0.0012(2) 0.0008(2) -0.0011(2)
C2 0.0150(3) 0.0186(3) 0.0195(3) -0.0023(2) 0.0022(2) -0.0033(2)
C3 0.0192(3) 0.0271(4) 0.0191(3) -0.0056(3) 0.0025(2) -0.0019(3)
C4 0.0162(3) 0.0286(4) 0.0202(3) -0.0004(3) 0.0042(2) -0.0020(3)
C5 0.0189(3) 0.0233(3) 0.0234(3) 0.0051(3) 0.0040(3) -0.0036(3)
C6 0.0261(4) 0.0158(3) 0.0368(4) -0.0023(3) 0.0040(3) -0.0038(3)
C7 0.0139(3) 0.0147(3) 0.0164(3) -0.0001(2) 0.0009(2) -0.0006(2)
C8 0.0140(3) 0.0246(3) 0.0175(3) -0.0002(2) -0.0003(2) 0.0019(2)
C9 0.0161(3) 0.0246(3) 0.0154(3) -0.0006(2) -0.0012(2) 0.0018(2)
C10 0.0151(3) 0.0162(3) 0.0153(3) -0.0015(2) 0.0008(2) 0.0000(2)
C11 0.0140(3) 0.0185(3) 0.0177(3) 0.0002(2) 0.0003(2) 0.0015(2)
C12 0.0149(3) 0.0183(3) 0.0163(3) 0.0016(2) -0.0001(2) 0.0010(2)
C13 0.0177(3) 0.0169(3) 0.0165(3) -0.0022(2) 0.0013(2) 0.0008(2)
C14 0.0200(3) 0.0259(4) 0.0204(3) 0.0010(3) 0.0063(3) 0.0016(3)

loop_
_atom_type_symbol
_atom_type_description
_atom_type_scat_dispersion_real
_atom_type_scat_dispersion_imag
_atom_type_scat_source
C C 0.0033 0.0016 'International Tables Vol C Tables 4.2.6.8 and 6.1.1.4'
H H 0.0000 0.0000 'International Tables Vol C Tables 4.2.6.8 and 6.1.1.4'
N N 0.0061 0.0033 'International Tables Vol C Tables 4.2.6.8 and 6.1.1.4'
O O 0.0106 0.0060 'International Tables Vol C Tables 4.2.6.8 and 6.1.1.4'
F F 0.0171 0.0103 'International Tables Vol C Tables 4.2.6.8 and 6.1.1.4'

loop_
_geom_angle_atom_site_label_1
_geom_angle_atom_site_label_2
_geom_angle_atom_site_label_3
_geom_angle
_geom_angle_site_symmetry_1
_geom_angle_site_symmetry_3
_geom_angle_publ_flag
C13 O2 C14 114.94(6) . . ?
C6 N1 C5 109.24(6) . . ?
C6 N1 C1 110.46(6) . . ?
C5 N1 C1 110.80(6) . . ?
N1 C1 C7 112.36(6) . . ?
N1 C1 C2 108.37(6) . . ?
C7 C1 C2 110.20(6) . . ?
N1 C1 H1 108.6 . . ?
C7 C1 H1 108.6 . . ?
C2 C1 H1 108.6 . . ?
F1 C2 F2 106.53(6) . . ?
F1 C2 C3 109.68(6) . . ?
F2 C2 C3 106.73(6) . . ?
F1 C2 C1 109.94(6) . . ?
F2 C2 C1 110.92(6) . . ?
C3 C2 C1 112.81(6) . . ?
F4 C3 F3 106.21(7) . . ?
F4 C3 C4 111.45(7) . . ?
F3 C3 C4 110.85(7) . . ?
F4 C3 C2 109.35(7) . . ?
F3 C3 C2 107.40(6) . . ?
C4 C3 C2 111.38(6) . . ?
C3 C4 C5 109.62(7) . . ?
C3 C4 H4A 109.7 . . ?
C5 C4 H4A 109.7 . . ?
C3 C4 H4B 109.7 . . ?
C5 C4 H4B 109.7 . . ?
H4A C4 H4B 108.2 . . ?
N1 C5 C4 110.92(6) . . ?
N1 C5 H5A 109.5 . . ?
C4 C5 H5A 109.5 . . ?
N1 C5 H5B 109.5 . . ?
C4 C5 H5B 109.5 . . ?
H5A C5 H5B 108.0 . . ?
N1 C6 H6A 109.5 . . ?
N1 C6 H6B 109.5 . . ?
H6A C6 H6B 109.5 . . ?
N1 C6 H6C 109.5 . . ?
H6A C6 H6C 109.5 . . ?
H6B C6 H6C 109.5 . . ?
C12 C7 C8 119.24(6) . . ?
C12 C7 C1 119.68(6) . . ?
C8 C7 C1 121.08(6) . . ?
C9 C8 C7 120.32(7) . . ?
C9 C8 H8 119.8 . . ?
C7 C8 H8 119.8 . . ?
C8 C9 C10 120.17(7) . . ?
C8 C9 H9 119.9 . . ?
C10 C9 H9 119.9 . . ?
C11 C10 C9 119.97(7) . . ?
C11 C10 C13 122.50(6) . . ?
C9 C10 C13 117.49(6) . . ?
C10 C11 C12 119.60(7) . . ?
C10 C11 H11 120.2 . . ?
C12 C11 H11 120.2 . . ?
C7 C12 C11 120.69(7) . . ?
C7 C12 H12 119.7 . . ?
C11 C12 H12 119.7 . . ?
O1 C13 O2 123.82(7) . . ?
O1 C13 C10 123.35(7) . . ?
O2 C13 C10 112.83(6) . . ?
O2 C14 H14A 109.5 . . ?
O2 C14 H14B 109.5 . . ?
H14A C14 H14B 109.5 . . ?
O2 C14 H14C 109.5 . . ?
H14A C14 H14C 109.5 . . ?
H14B C14 H14C 109.5 . . ?

loop_
_geom_bond_atom_site_label_1
_geom_bond_atom_site_label_2
_geom_bond_distance
_geom_bond_site_symmetry_2
_geom_bond_publ_flag
F1 C2 1.3581(9) . ?
F2 C2 1.3653(9) . ?
F3 C3 1.3655(10) . ?
F4 C3 1.3650(10) . ?
O1 C13 1.2097(9) . ?
O2 C13 1.3347(9) . ?
O2 C14 1.4491(9) . ?
N1 C6 1.4688(11) . ?
N1 C5 1.4698(10) . ?
N1 C1 1.4748(9) . ?
C1 C7 1.5158(10) . ?
C1 C2 1.5313(11) . ?
C1 H1 1.0000 . ?
C2 C3 1.5297(11) . ?
C3 C4 1.4977(11) . ?
C4 C5 1.5243(12) . ?
C4 H4A 0.9900 . ?
C4 H4B 0.9900 . ?
C5 H5A 0.9900 . ?
C5 H5B 0.9900 . ?
C6 H6A 0.9800 . ?
C6 H6B 0.9800 . ?
C6 H6C 0.9800 . ?
C7 C12 1.3934(10) . ?
C7 C8 1.3979(10) . ?
C8 C9 1.3860(10) . ?
C8 H8 0.9500 . ?
C9 C10 1.3968(10) . ?
C9 H9 0.9500 . ?
C10 C11 1.3915(10) . ?
C10 C13 1.4894(10) . ?
C11 C12 1.3950(10) . ?
C11 H11 0.9500 . ?
C12 H12 0.9500 . ?
C14 H14A 0.9800 . ?
C14 H14B 0.9800 . ?
C14 H14C 0.9800 . ?

loop_
_geom_torsion_atom_site_label_1
_geom_torsion_atom_site_label_2
_geom_torsion_atom_site_label_3
_geom_torsion_atom_site_label_4
_geom_torsion
_geom_torsion_site_symmetry_1
_geom_torsion_site_symmetry_2
_geom_torsion_site_symmetry_3
_geom_torsion_site_symmetry_4
_geom_torsion_publ_flag
C6 N1 C1 C7 -56.62(8) . . . . ?
C5 N1 C1 C7 -177.83(6) . . . . ?
C6 N1 C1 C2 -178.63(6) . . . . ?
C5 N1 C1 C2 60.17(8) . . . . ?
N1 C1 C2 F1 -177.25(6) . . . . ?
C7 C1 C2 F1 59.43(8) . . . . ?
N1 C1 C2 F2 65.19(7) . . . . ?
C7 C1 C2 F2 -58.13(8) . . . . ?
N1 C1 C2 C3 -54.48(8) . . . . ?
C7 C1 C2 C3 -177.80(6) . . . . ?
F1 C2 C3 F4 -61.66(8) . . . . ?
F2 C2 C3 F4 53.37(8) . . . . ?
C1 C2 C3 F4 175.43(6) . . . . ?
F1 C2 C3 F3 53.18(9) . . . . ?
F2 C2 C3 F3 168.20(6) . . . . ?
C1 C2 C3 F3 -69.73(8) . . . . ?
F1 C2 C3 C4 174.72(7) . . . . ?
F2 C2 C3 C4 -70.25(8) . . . . ?
C1 C2 C3 C4 51.81(9) . . . . ?
F4 C3 C4 C5 -174.36(7) . . . . ?
F3 C3 C4 C5 67.57(8) . . . . ?
C2 C3 C4 C5 -51.95(9) . . . . ?
C6 N1 C5 C4 174.38(7) . . . . ?
C1 N1 C5 C4 -63.69(8) . . . . ?
C3 C4 C5 N1 58.38(9) . . . . ?
N1 C1 C7 C12 133.49(7) . . . . ?
C2 C1 C7 C12 -105.55(8) . . . . ?
N1 C1 C7 C8 -46.61(9) . . . . ?
C2 C1 C7 C8 74.35(9) . . . . ?
C12 C7 C8 C9 -1.18(11) . . . . ?
C1 C7 C8 C9 178.92(7) . . . . ?
C7 C8 C9 C10 0.45(12) . . . . ?
C8 C9 C10 C11 0.54(12) . . . . ?
C8 C9 C10 C13 -177.32(7) . . . . ?
C9 C10 C11 C12 -0.78(11) . . . . ?
C13 C10 C11 C12 176.97(7) . . . . ?
C8 C7 C12 C11 0.93(11) . . . . ?
C1 C7 C12 C11 -179.17(7) . . . . ?
C10 C11 C12 C7 0.05(11) . . . . ?
C14 O2 C13 O1 2.14(11) . . . . ?
C14 O2 C13 C10 -176.84(6) . . . . ?
C11 C10 C13 O1 -168.77(8) . . . . ?
C9 C10 C13 O1 9.04(11) . . . . ?
C11 C10 C13 O2 10.22(10) . . . . ?
C9 C10 C13 O2 -171.97(7) . . . . ?
